data_2235697
loop_
_publ_author_name
'Asiri, Abdullah M.'
'Faidallah, Hassan M.'
'Saqer, Alaa Anwar Ahmad'
'Ng, Seik Weng'
'Tiekink, Edward R. T.'

_publ_section_title
;
 8-Methyl-2-oxo-4-(thiophen-2-yl)-1,2,5,6,7,8-hexahydroquinoline-3-carbonitrile
;
_journal_coeditor_code XU5572
_journal_issue 7
_journal_name_full 'Acta Crystallographica Section E'
_journal_page_first o2291
_journal_page_last o2292
_journal_paper_doi 10.1107/S160053681202836X
_journal_volume 68
_journal_year 2012
_chemical_formula_iupac 'C15 H14 N2 O S'
_chemical_formula_moiety 'C15 H14 N2 O S'
_chemical_formula_sum 'C15 H14 N2 O S'
_chemical_formula_weight 270.34
_chemical_name_systematic
;
8-Methyl-2-oxo-4-(thiophen-2-yl)-1,2,5,6,7,8-hexahydroquinoline-3-carbonitrile
;
_space_group_IT_number 2
_symmetry_cell_setting triclinic
_symmetry_space_group_name_Hall '-P 1'
_symmetry_space_group_name_H-M 'P -1'
_atom_sites_solution_hydrogens geom
_atom_sites_solution_primary direct
_atom_sites_solution_secondary difmap
_audit_creation_method SHELXL-97
_cell_angle_alpha 67.003(5)
_cell_angle_beta 80.869(4)
_cell_angle_gamma 76.108(4)
_cell_formula_units_Z 2
_cell_length_a 7.6443(3)
_cell_length_b 9.6909(5)
_cell_length_c 9.9852(5)
_cell_measurement_reflns_used 3729
_cell_measurement_temperature 100(2)
_cell_measurement_theta_max 27.5015
_cell_measurement_theta_min 2.3235
_cell_volume 659.26(6)
_computing_cell_refinement 'CrysAlis PRO (Agilent, 2012)'
_computing_data_collection 'CrysAlis PRO (Agilent, 2012)'
_computing_data_reduction 'CrysAlis PRO (Agilent, 2012)'
_computing_molecular_graphics 'ORTEP-3 (Farrugia, 1997) and DIAMOND (Brandenburg, 2006)'
_computing_publication_material 'publCIF (Westrip, 2010)'
_computing_structure_refinement 'SHELXL97 (Sheldrick, 2008)'
_computing_structure_solution 'SHELXS97 (Sheldrick, 2008)'
_diffrn_ambient_temperature 100(2)
_diffrn_detector_area_resol_mean 10.4041
_diffrn_measured_fraction_theta_full 1.000
_diffrn_measured_fraction_theta_max 1.000
_diffrn_measurement_device_type 'Agilent SuperNova Dual diffractometer with an Atlas detector'
_diffrn_measurement_method '\w scan'
_diffrn_radiation_monochromator Mirror
_diffrn_radiation_source 'SuperNova (Mo) X-ray Source'
_diffrn_radiation_type MoK\a
_diffrn_radiation_wavelength 0.71073
_diffrn_reflns_av_R_equivalents 0.0306
_diffrn_reflns_av_sigmaI/netI 0.0333
_diffrn_reflns_limit_h_max 9
_diffrn_reflns_limit_h_min -9
_diffrn_reflns_limit_k_max 12
_diffrn_reflns_limit_k_min -12
_diffrn_reflns_limit_l_max 12
_diffrn_reflns_limit_l_min -12
_diffrn_reflns_number 9707
_diffrn_reflns_theta_full 27.56
_diffrn_reflns_theta_max 27.56
_diffrn_reflns_theta_min 2.33
_diffrn_standards_decay_% 0
_diffrn_standards_interval_count 0
_diffrn_standards_interval_time 0
_diffrn_standards_number 0
_exptl_absorpt_coefficient_mu 0.238
_exptl_absorpt_correction_T_max 1.00000
_exptl_absorpt_correction_T_min 0.79778
_exptl_absorpt_correction_type multi-scan
_exptl_absorpt_process_details '(CrysAlis PRO; Agilent, 2012)'
_exptl_crystal_colour yellow
_exptl_crystal_density_diffrn 1.362
_exptl_crystal_density_method 'not measured'
_exptl_crystal_description plate
_exptl_crystal_F_000 284
_exptl_crystal_size_max 0.30
_exptl_crystal_size_mid 0.20
_exptl_crystal_size_min 0.05
_refine_diff_density_max 1.021
_refine_diff_density_min -0.776
_refine_ls_extinction_method none
_refine_ls_goodness_of_fit_ref 1.072
_refine_ls_hydrogen_treatment constr
_refine_ls_matrix_type full
_refine_ls_number_parameters 185
_refine_ls_number_reflns 3041
_refine_ls_number_restraints 33
_refine_ls_restrained_S_all 1.391
_refine_ls_R_factor_all 0.1089
_refine_ls_R_factor_gt 0.0881
_refine_ls_shift/su_max 0.001
_refine_ls_shift/su_mean 0.000
_refine_ls_structure_factor_coef Fsqd
_refine_ls_weighting_details 'calc w=1/[\s^2^(Fo^2^)+(0.0899P)^2^+1.5187P] where P=(Fo^2^+2Fc^2^)/3'
_refine_ls_weighting_scheme calc
_refine_ls_wR_factor_gt 0.2130
_refine_ls_wR_factor_ref 0.2300
_reflns_number_gt 2356
_reflns_number_total 3041
_reflns_threshold_expression I>2\s(I)
_cod_data_source_file xu5572.cif
_cod_data_source_block I
_cod_original_cell_volume 659.26(5)
_cod_database_code 2235697
_cod_database_fobs_code 2235697

loop_
_symmetry_equiv_pos_as_xyz
'x, y, z'
'-x, -y, -z'

loop_
_atom_site_type_symbol
_atom_site_label
_atom_site_fract_x
_atom_site_fract_y
_atom_site_fract_z
_atom_site_U_iso_or_equiv
_atom_site_adp_type
_atom_site_calc_flag
_atom_site_refinement_flags
_atom_site_occupancy
_atom_site_symmetry_multiplicity
_atom_site_disorder_assembly
_atom_site_disorder_group
O O1 0.8432(4) 0.6552(5) 0.4105(4) 0.0607(13) Uani d . 1 1 . .
N N1 0.7871(4) 0.4615(4) 0.6240(4) 0.0359(9) Uani d . 1 1 . .
H H1n 0.8984 0.4118 0.6160 0.043 Uiso calc R 1 1 . .
N N2 0.4540(5) 0.9325(4) 0.3270(4) 0.0359(9) Uani d . 1 1 . .
C C1 0.9207(6) 0.2563(6) 0.9181(5) 0.0405(11) Uani d . 1 1 . .
H H1A 1.0051 0.3102 0.8423 0.061 Uiso calc R 1 1 . .
H H1B 0.9847 0.1546 0.9765 0.061 Uiso calc R 1 1 . .
H H1C 0.8702 0.3144 0.9813 0.061 Uiso calc R 1 1 . .
C C2 0.7691(5) 0.2402(5) 0.8473(4) 0.0303(9) Uani d . 1 1 . .
H H2 0.8246 0.1755 0.7884 0.036 Uiso calc R 1 1 . .
C C3 0.6307(6) 0.1585(5) 0.9600(5) 0.0337(10) Uani d . 1 1 . .
H H3A 0.5668 0.1120 0.9147 0.040 Uiso calc R 1 1 . .
H H3B 0.6941 0.0752 1.0422 0.040 Uiso calc R 1 1 . .
C C4 0.4947(6) 0.2674(5) 1.0173(5) 0.0361(10) Uani d . 1 1 . .
H H4A 0.5584 0.3154 1.0611 0.043 Uiso calc R 1 1 . .
H H4B 0.4121 0.2101 1.0945 0.043 Uiso calc R 1 1 . .
C C5 0.3854(5) 0.3914(5) 0.8953(4) 0.0300(9) Uani d . 1 1 . .
H H5A 0.3015 0.3458 0.8667 0.036 Uiso calc R 1 1 . .
H H5B 0.3120 0.4703 0.9318 0.036 Uiso calc R 1 1 . .
C C6 0.5042(5) 0.4659(4) 0.7629(4) 0.0219(7) Uani d . 1 1 . .
C C7 0.6793(5) 0.3935(4) 0.7432(4) 0.0244(8) Uani d . 1 1 . .
C C8 0.7363(5) 0.6006(5) 0.5159(5) 0.0367(11) Uani d . 1 1 . .
C C9 0.5537(5) 0.6763(4) 0.5364(4) 0.0252(8) Uani d . 1 1 . .
C C10 0.4413(5) 0.6133(4) 0.6569(4) 0.0204(7) Uani d . 1 1 A .
C C11 0.4972(5) 0.8193(5) 0.4214(4) 0.0258(8) Uani d . 1 1 . .
C C12 0.2592(5) 0.7030(4) 0.6738(4) 0.0311(9) Uani d D 1 1 . .
S S1 0.0646(2) 0.6528(2) 0.7033(2) 0.0426(7) Uani d PDU 0.649(4) 1 A 1
S S1' 0.2014(7) 0.8647(5) 0.6683(4) 0.043 Uiso d PD 0.351(4) 1 A 2
C C13 0.260(2) 0.8772(14) 0.6570(7) 0.069(4) Uani d PDU 0.649(4) 1 A 1
H H13 0.3559 0.9306 0.6399 0.082 Uiso calc PR 0.649(4) 1 A 1
C C13' 0.079(2) 0.627(2) 0.6905(12) 0.069 Uiso d PD 0.351(4) 1 A 2
H H13' 0.0714 0.5285 0.6971 0.082 Uiso calc PR 0.351(4) 1 A 2
C C14 0.0544(12) 0.9255(9) 0.6783(8) 0.0461(18) Uani d PDU 0.649(4) 1 A 1
H H14 0.0031 1.0261 0.6752 0.055 Uiso calc PR 0.649(4) 1 A 1
C C14' -0.072(2) 0.7647(18) 0.6921(14) 0.046 Uiso d PD 0.351(4) 1 A 2
H H14' -0.1961 0.7600 0.6992 0.055 Uiso calc PR 0.351(4) 1 A 2
C C15 -0.0505(11) 0.8293(9) 0.7006(7) 0.0432(18) Uani d PDU 0.649(4) 1 A 1
H H15 -0.1783 0.8545 0.7141 0.052 Uiso calc PR 0.649(4) 1 A 1
C C15' -0.0217(15) 0.8881(17) 0.6833(11) 0.043 Uiso d PD 0.351(4) 1 A 2
H H15' -0.1023 0.9788 0.6852 0.052 Uiso calc PR 0.351(4) 1 A 2

loop_
_atom_site_aniso_label
_atom_site_aniso_U_11
_atom_site_aniso_U_22
_atom_site_aniso_U_33
_atom_site_aniso_U_12
_atom_site_aniso_U_13
_atom_site_aniso_U_23
O1 0.0203(15) 0.071(3) 0.0354(18) 0.0116(15) 0.0094(13) 0.0234(17)
N1 0.0157(15) 0.041(2) 0.0255(18) 0.0083(14) 0.0040(13) 0.0050(15)
N2 0.0270(18) 0.035(2) 0.0275(18) 0.0013(15) -0.0005(14) 0.0029(15)
C1 0.026(2) 0.045(3) 0.031(2) -0.0043(18) -0.0045(17) 0.0055(19)
C2 0.026(2) 0.027(2) 0.025(2) 0.0028(15) -0.0006(15) -0.0016(16)
C3 0.031(2) 0.0230(19) 0.032(2) -0.0038(16) -0.0018(17) 0.0049(16)
C4 0.030(2) 0.034(2) 0.025(2) -0.0049(17) 0.0056(16) 0.0047(17)
C5 0.0189(18) 0.030(2) 0.029(2) -0.0054(15) 0.0050(15) 0.0000(16)
C6 0.0180(17) 0.0239(18) 0.0205(17) -0.0050(13) -0.0003(13) -0.0046(14)
C7 0.0197(17) 0.0267(19) 0.0202(17) -0.0022(14) 0.0012(13) -0.0039(15)
C8 0.0157(18) 0.045(2) 0.024(2) 0.0044(16) 0.0023(14) 0.0071(18)
C9 0.0174(17) 0.0285(19) 0.0209(18) -0.0013(14) -0.0021(13) -0.0013(15)
C10 0.0151(16) 0.0236(17) 0.0213(17) -0.0047(13) -0.0007(13) -0.0067(14)
C11 0.0164(17) 0.031(2) 0.0221(18) -0.0023(14) 0.0006(13) -0.0034(16)
C12 0.0238(19) 0.035(2) 0.0189(18) 0.0049(16) 0.0027(14) -0.0018(16)
S1 0.0090(7) 0.0483(10) 0.0447(10) -0.0033(6) -0.0002(5) 0.0084(7)
C13 0.069(4) 0.069(4) 0.068(4) -0.0132(15) -0.0044(13) -0.0250(18)
C14 0.046(2) 0.045(2) 0.043(2) -0.0018(12) 0.0006(12) -0.0171(13)
C15 0.040(2) 0.042(2) 0.041(2) -0.0030(12) 0.0010(12) -0.0128(13)

loop_
_atom_type_symbol
_atom_type_description
_atom_type_scat_dispersion_real
_atom_type_scat_dispersion_imag
_atom_type_scat_source
C C 0.0033 0.0016 'International Tables Vol C Tables 4.2.6.8 and 6.1.1.4'
H H 0.0000 0.0000 'International Tables Vol C Tables 4.2.6.8 and 6.1.1.4'
N N 0.0061 0.0033 'International Tables Vol C Tables 4.2.6.8 and 6.1.1.4'
O O 0.0106 0.0060 'International Tables Vol C Tables 4.2.6.8 and 6.1.1.4'
S S 0.1246 0.1234 'International Tables Vol C Tables 4.2.6.8 and 6.1.1.4'

loop_
_geom_angle_atom_site_label_1
_geom_angle_atom_site_label_2
_geom_angle_atom_site_label_3
_geom_angle
C7 N1 C8 125.4(3)
C7 N1 H1n 117.3
C8 N1 H1n 117.3
C2 C1 H1A 109.5
C2 C1 H1B 109.5
H1A C1 H1B 109.5
C2 C1 H1C 109.5
H1A C1 H1C 109.5
H1B C1 H1C 109.5
C7 C2 C1 111.3(4)
C7 C2 C3 111.3(3)
C1 C2 C3 112.2(4)
C7 C2 H2 107.3
C1 C2 H2 107.3
C3 C2 H2 107.3
C4 C3 C2 111.4(3)
C4 C3 H3A 109.4
C2 C3 H3A 109.4
C4 C3 H3B 109.4
C2 C3 H3B 109.4
H3A C3 H3B 108.0
C3 C4 C5 110.8(4)
C3 C4 H4A 109.5
C5 C4 H4A 109.5
C3 C4 H4B 109.5
C5 C4 H4B 109.5
H4A C4 H4B 108.1
C6 C5 C4 112.3(3)
C6 C5 H5A 109.2
C4 C5 H5A 109.2
C6 C5 H5B 109.2
C4 C5 H5B 109.2
H5A C5 H5B 107.9
C7 C6 C10 118.1(3)
C7 C6 C5 120.2(3)
C10 C6 C5 121.7(3)
N1 C7 C6 120.2(3)
N1 C7 C2 114.9(3)
C6 C7 C2 124.9(3)
O1 C8 N1 121.6(4)
O1 C8 C9 124.0(4)
N1 C8 C9 114.4(3)
C10 C9 C11 123.1(3)
C10 C9 C8 122.1(3)
C11 C9 C8 114.9(3)
C9 C10 C6 119.8(3)
C9 C10 C12 118.5(3)
C6 C10 C12 121.7(3)
N2 C11 C9 178.5(4)
C10 C12 S1' 130.3(4)
C10 C12 S1 129.1(3)
S1' C12 S1 100.5(3)
C10 C12 C13 113.3(6)
S1 C12 C13 117.5(6)
C10 C12 C13' 119.2(8)
S1' C12 C13' 110.3(8)
C13 C12 C13' 127.1(11)
C12 S1 C15 92.6(4)
C12 S1' C15' 102.2(6)
C14 C13 C12 95.8(9)
C14 C13 H13 132.1
C12 C13 H13 132.1
C14' C13' C12 99.6(13)
C14' C13' H13' 130.2
C12 C13' H13' 130.2
C15 C14 C13 120.5(8)
C15 C14 H14 119.8
C13 C14 H14 119.8
C15' C14' C13' 117.0(15)
C15' C14' H14' 121.5
C13' C14' H14' 121.5
C14 C15 S1 113.6(6)
C14 C15 H15 123.2
S1 C15 H15 123.2
C14' C15' S1' 110.9(12)
C14' C15' H15' 124.6
S1' C15' H15' 124.6

loop_
_geom_bond_atom_site_label_1
_geom_bond_atom_site_label_2
_geom_bond_distance
O1 C8 1.246(5)
N1 C7 1.366(5)
N1 C8 1.371(5)
N1 H1n 0.8800
N2 C11 1.148(5)
C1 C2 1.516(6)
C1 H1A 0.9800
C1 H1B 0.9800
C1 H1C 0.9800
C2 C7 1.513(5)
C2 C3 1.530(5)
C2 H2 1.0000
C3 C4 1.510(6)
C3 H3A 0.9900
C3 H3B 0.9900
C4 C5 1.524(6)
C4 H4A 0.9900
C4 H4B 0.9900
C5 C6 1.511(5)
C5 H5A 0.9900
C5 H5B 0.9900
C6 C7 1.377(5)
C6 C10 1.429(5)
C8 C9 1.436(5)
C9 C10 1.381(5)
C9 C11 1.433(5)
C10 C12 1.477(5)
C12 S1' 1.503(5)
C12 S1 1.622(4)
C12 C13 1.632(13)
C12 C13' 1.668(17)
S1 C15 1.717(8)
S1' C15' 1.656(11)
C13 C14 1.537(15)
C13 H13 0.9500
C13' C14' 1.541(18)
C13' H13' 0.9500
C14 C15 1.304(12)
C14 H14 0.9500
C14' C15' 1.309(15)
C14' H14' 0.9500
C15 H15 0.9500
C15' H15' 0.9500

loop_
_geom_hbond_atom_site_label_D
_geom_hbond_atom_site_label_H
_geom_hbond_atom_site_label_A
_geom_hbond_site_symmetry_A
_geom_hbond_distance_DH
_geom_hbond_distance_HA
_geom_hbond_distance_DA
_geom_hbond_angle_DHA
N1 H1n O1 2_766 0.88 1.94 2.801(4) 167.5

loop_
_geom_torsion_atom_site_label_1
_geom_torsion_atom_site_label_2
_geom_torsion_atom_site_label_3
_geom_torsion_atom_site_label_4
_geom_torsion
C7 C2 C3 C4 -42.7(5)
C1 C2 C3 C4 82.7(5)
C2 C3 C4 C5 62.8(5)
C3 C4 C5 C6 -49.6(5)
C4 C5 C6 C7 19.3(6)
C4 C5 C6 C10 -159.4(4)
C8 N1 C7 C6 -0.6(7)
C8 N1 C7 C2 -179.4(4)
C10 C6 C7 N1 -0.8(6)
C5 C6 C7 N1 -179.5(4)
C10 C6 C7 C2 177.8(4)
C5 C6 C7 C2 -1.0(6)
C1 C2 C7 N1 65.3(5)
C3 C2 C7 N1 -168.7(4)
C1 C2 C7 C6 -113.3(5)
C3 C2 C7 C6 12.6(6)
C7 N1 C8 O1 179.8(5)
C7 N1 C8 C9 0.7(7)
O1 C8 C9 C10 -178.3(5)
N1 C8 C9 C10 0.8(7)
O1 C8 C9 C11 3.1(7)
N1 C8 C9 C11 -177.9(4)
C11 C9 C10 C6 176.3(4)
C8 C9 C10 C6 -2.2(6)
C11 C9 C10 C12 -5.0(6)
C8 C9 C10 C12 176.4(4)
C7 C6 C10 C9 2.2(5)
C5 C6 C10 C9 -179.1(4)
C7 C6 C10 C12 -176.4(4)
C5 C6 C10 C12 2.3(6)
C9 C10 C12 S1' -51.3(6)
C6 C10 C12 S1' 127.3(4)
C9 C10 C12 S1 128.4(4)
C6 C10 C12 S1 -52.9(5)
C9 C10 C12 C13 -50.5(4)
C6 C10 C12 C13 128.2(4)
C9 C10 C12 C13' 123.6(5)
C6 C10 C12 C13' -57.7(5)
C10 C12 S1 C15 -178.7(4)
S1' C12 S1 C15 1.1(3)
C13 C12 S1 C15 0.15(17)
C13' C12 S1 C15 -155(3)
C10 C12 S1' C15' 175.7(5)
S1 C12 S1' C15' -4.1(4)
C13 C12 S1' C15' 173.1(11)
C13' C12 S1' C15' 0.42(19)
C10 C12 C13 C14 178.9(4)
S1' C12 C13 C14 -3.2(10)
S1 C12 C13 C14 -0.1(2)
C13' C12 C13 C14 5.4(5)
C10 C12 C13' C14' -175.7(4)
S1' C12 C13' C14' 0.2(2)
S1 C12 C13' C14' 25(3)
C13 C12 C13' C14' -2.5(5)
C12 C13 C14 C15 0.0(4)
C12 C13' C14' C15' -1.0(5)
C13 C14 C15 S1 0.1(6)
C12 S1 C15 C14 -0.2(4)
C13' C14' C15' S1' 1.3(6)
C12 S1' C15' C14' -1.0(4)
